data_4318888
loop_
_publ_author_name
'Garth R. Giesbrecht'
'John C. Gordon'
'David L. Clark'
'Brian L. Scott'
'John G. Watkin'
'Kenneth J. Young'

_publ_section_title
;
 Salt-Free Synthesis of Samarium-Aluminum Mixed-Metal Alkoxides: X-ray
 Crystal Structures of
 {[(i-Pr-O)(i-Bu)Al(\m-O-i-Pr)2Sm(O-i-Pr)(HO-i-Pr)](\m-O-i-Pr)}2,
 [(THF)2Sm(O-t-Bu)2(\m-O-t-Bu)2Al(i-Bu)2], Sm(OAr)3(THF)3 (Ar =
 2,4,6-Me3C6H2), [Nd(\m-OAr)(OAr)2(py)2]2 (Ar = 2,4,6-Me3C6H2), and
 (ArO)3Sm[(\m-O-t-Bu)2Al2(O-t-Bu)4] (Ar = 2,6-i-Pr2C6H3)
;
_journal_name_full 'Inorganic Chemistry'
_journal_page_first 6372
_journal_page_last 6379
_journal_paper_doi 10.1021/ic0203116
_journal_volume 41
_journal_year 2002
_chemical_formula_sum 'C88 H102 N4 Nd2 O6'
_chemical_formula_weight 1600.22
_chemical_name_systematic
;
?
;
_space_group_IT_number 14
_symmetry_cell_setting monoclinic
_symmetry_space_group_name_Hall '-P 2ybc'
_symmetry_space_group_name_H-M 'P 1 21/c 1'
_atom_sites_solution_hydrogens geom
_atom_sites_solution_primary direct
_atom_sites_solution_secondary difmap
_audit_creation_method SHELXL-97
_cell_angle_alpha 90.00
_cell_angle_beta 113.7820(10)
_cell_angle_gamma 90.00
_cell_formula_units_Z 2
_cell_length_a 13.4496(8)
_cell_length_b 20.0339(12)
_cell_length_c 16.2062(10)
_cell_measurement_temperature 203(2)
_cell_volume 3995.9(4)
_computing_cell_refinement 'SAINT 4.05 (Bruker, 1996)'
_computing_data_collection 'SMART 4.210 (Bruker, 1996)'
_computing_data_reduction 'SAINT 4.05 (Bruker, 1996)'
_computing_molecular_graphics 'SHELXL-97 (Sheldrick, 1997)'
_computing_publication_material 'SHELXL-97 (Sheldrick, 1997)'
_computing_structure_refinement 'SHELXL-97 (Sheldrick, 1997)'
_computing_structure_solution 'SHELXS-86 (Sheldrick, 1985)'
_diffrn_ambient_temperature 203(2)
_diffrn_measured_fraction_theta_full 0.971
_diffrn_measured_fraction_theta_max 0.971
_diffrn_measurement_device_type 'Bruker P4/CCD'
_diffrn_measurement_method '\w and \f scans'
_diffrn_radiation_monochromator graphite
_diffrn_radiation_source 'fine-focus sealed tube'
_diffrn_radiation_type MoK\a
_diffrn_radiation_wavelength 0.71073
_diffrn_reflns_av_R_equivalents 0.0000
_diffrn_reflns_av_sigmaI/netI 0.0254
_diffrn_reflns_limit_h_max 13
_diffrn_reflns_limit_h_min -14
_diffrn_reflns_limit_k_max 22
_diffrn_reflns_limit_k_min 0
_diffrn_reflns_limit_l_max 18
_diffrn_reflns_limit_l_min 0
_diffrn_reflns_number 5622
_diffrn_reflns_theta_full 23.34
_diffrn_reflns_theta_max 23.34
_diffrn_reflns_theta_min 1.65
_diffrn_standards_decay_% '< 2'
_exptl_absorpt_coefficient_mu 1.339
_exptl_absorpt_process_details 'SADABS (Sheldrick, 1996)'
_exptl_crystal_colour purple
_exptl_crystal_density_diffrn 1.330
_exptl_crystal_density_method 'not measured'
_exptl_crystal_description block
_exptl_crystal_F_000 1652
_exptl_crystal_size_max 0.16
_exptl_crystal_size_mid 0.12
_exptl_crystal_size_min 0.12
_refine_diff_density_max 0.467
_refine_diff_density_min -0.366
_refine_diff_density_rms 0.063
_refine_ls_extinction_method none
_refine_ls_goodness_of_fit_ref 1.562
_refine_ls_hydrogen_treatment mixed
_refine_ls_matrix_type full
_refine_ls_number_parameters 451
_refine_ls_number_reflns 5622
_refine_ls_number_restraints 0
_refine_ls_restrained_S_all 1.562
_refine_ls_R_factor_all 0.0371
_refine_ls_R_factor_gt 0.0298
_refine_ls_shift/su_max 0.001
_refine_ls_shift/su_mean 0.000
_refine_ls_structure_factor_coef Fsqd
_refine_ls_weighting_details 'calc w=1/[\s^2^(Fo^2^)+(0.0308P)^2^+0.0000P] where P=(Fo^2^+2Fc^2^)/3'
_refine_ls_weighting_scheme calc
_refine_ls_wR_factor_gt 0.0755
_refine_ls_wR_factor_ref 0.0782
_reflns_number_gt 4937
_reflns_number_total 5622
_reflns_threshold_expression >2sigma(I)
_cod_data_source_file ic0203116_4.cif
_cod_data_source_block ccd229
_cod_original_sg_symbol_H-M 'P 21/c'
_cod_database_code 4318888

loop_
_symmetry_equiv_pos_as_xyz
'x, y, z'
'-x, y+1/2, -z+1/2'
'-x, -y, -z'
'x, -y-1/2, z-1/2'

loop_
_atom_site_label
_atom_site_type_symbol
_atom_site_fract_x
_atom_site_fract_y
_atom_site_fract_z
_atom_site_U_iso_or_equiv
_atom_site_adp_type
_atom_site_occupancy
_atom_site_symmetry_multiplicity
_atom_site_calc_flag
_atom_site_refinement_flags
_atom_site_disorder_assembly
_atom_site_disorder_group
Nd1 Nd 0.437995(15) 0.026622(9) 0.590266(11) 0.03134(9) Uani 1 1 d . . .
N1 N 0.2604(3) -0.04034(16) 0.5717(2) 0.0433(8) Uani 1 1 d . . .
N2 N 0.5406(2) 0.12334(15) 0.7071(2) 0.0430(8) Uani 1 1 d . . .
O1 O 0.41949(19) -0.04339(11) 0.46292(15) 0.0354(6) Uani 1 1 d . . .
O2 O 0.5026(2) -0.03083(12) 0.71753(16) 0.0424(6) Uani 1 1 d . . .
O3 O 0.3161(2) 0.10772(12) 0.53740(17) 0.0460(6) Uani 1 1 d . . .
C1 C 0.3473(3) -0.09508(17) 0.4284(2) 0.0333(8) Uani 1 1 d . . .
C2 C 0.2556(3) -0.0865(2) 0.3475(2) 0.0430(9) Uani 1 1 d . . .
C3 C 0.1858(3) -0.1400(2) 0.3133(3) 0.0540(11) Uani 1 1 d . . .
H3 H 0.1247 -0.1345 0.2597 0.065 Uiso 1 1 calc R . .
C4 C 0.2039(4) -0.2013(2) 0.3559(3) 0.0602(12) Uani 1 1 d . . .
C5 C 0.2942(4) -0.2079(2) 0.4360(3) 0.0534(11) Uani 1 1 d . . .
H5 H 0.3069 -0.2486 0.4661 0.064 Uiso 1 1 calc R . .
C6 C 0.3667(3) -0.15589(18) 0.4732(2) 0.0390(9) Uani 1 1 d . . .
C7 C 0.2355(4) -0.0210(2) 0.2990(3) 0.0597(12) Uani 1 1 d . . .
H7A H 0.2918 0.0100 0.3327 0.090 Uiso 1 1 calc R . .
H7B H 0.1664 -0.0036 0.2929 0.090 Uiso 1 1 calc R . .
H7C H 0.2356 -0.0272 0.2403 0.090 Uiso 1 1 calc R . .
C8 C 0.1259(5) -0.2590(3) 0.3176(4) 0.104(2) Uani 1 1 d . . .
H8A H 0.1522 -0.2974 0.3558 0.156 Uiso 1 1 calc R . .
H8B H 0.1207 -0.2694 0.2582 0.156 Uiso 1 1 calc R . .
H8C H 0.0555 -0.2470 0.3147 0.156 Uiso 1 1 calc R . .
C9 C 0.4659(3) -0.1641(2) 0.5597(3) 0.0576(11) Uani 1 1 d . . .
H9A H 0.5055 -0.1228 0.5746 0.086 Uiso 1 1 calc R . .
H9B H 0.5113 -0.1985 0.5525 0.086 Uiso 1 1 calc R . .
H9C H 0.4441 -0.1762 0.6073 0.086 Uiso 1 1 calc R . .
C10 C 0.5249(3) -0.06434(17) 0.7959(2) 0.0390(9) Uani 1 1 d . . .
C11 C 0.6044(3) -0.11477(19) 0.8241(2) 0.0414(9) Uani 1 1 d . . .
C12 C 0.6238(3) -0.14844(19) 0.9044(3) 0.0493(10) Uani 1 1 d . . .
H12 H 0.6759 -0.1821 0.9224 0.059 Uiso 1 1 calc R . .
C13 C 0.5698(4) -0.1342(2) 0.9583(3) 0.0521(11) Uani 1 1 d . . .
C14 C 0.4932(4) -0.0839(2) 0.9298(3) 0.0568(11) Uani 1 1 d . . .
H14 H 0.4560 -0.0731 0.9654 0.068 Uiso 1 1 calc R . .
C15 C 0.4693(3) -0.0490(2) 0.8503(3) 0.0462(10) Uani 1 1 d . . .
C16 C 0.6685(3) -0.1336(2) 0.7705(3) 0.0561(11) Uani 1 1 d . . .
H16A H 0.6465 -0.1062 0.7175 0.084 Uiso 1 1 calc R . .
H16B H 0.6556 -0.1796 0.7532 0.084 Uiso 1 1 calc R . .
H16C H 0.7445 -0.1269 0.8066 0.084 Uiso 1 1 calc R . .
C17 C 0.5948(5) -0.1715(2) 1.0456(3) 0.0795(16) Uani 1 1 d . . .
H17A H 0.5497 -0.1547 1.0742 0.119 Uiso 1 1 calc R . .
H17B H 0.6698 -0.1652 1.0849 0.119 Uiso 1 1 calc R . .
H17C H 0.5807 -0.2182 1.0331 0.119 Uiso 1 1 calc R . .
C18 C 0.3873(4) 0.0064(2) 0.8245(3) 0.0667(13) Uani 1 1 d . . .
H18A H 0.3569 0.0100 0.8687 0.100 Uiso 1 1 calc R . .
H18B H 0.3304 -0.0031 0.7666 0.100 Uiso 1 1 calc R . .
H18C H 0.4220 0.0477 0.8216 0.100 Uiso 1 1 calc R . .
C19 C 0.2425(3) 0.15565(17) 0.5272(2) 0.0398(9) Uani 1 1 d . . .
C20 C 0.2160(3) 0.1750(2) 0.5995(3) 0.0458(10) Uani 1 1 d . . .
C21 C 0.1399(3) 0.2248(2) 0.5871(3) 0.0498(10) Uani 1 1 d . . .
H21 H 0.1234 0.2368 0.6356 0.060 Uiso 1 1 calc R . .
C22 C 0.0879(3) 0.2572(2) 0.5068(3) 0.0561(11) Uani 1 1 d . . .
C23 C 0.1143(3) 0.2379(2) 0.4365(3) 0.0521(11) Uani 1 1 d . . .
H23 H 0.0801 0.2593 0.3812 0.063 Uiso 1 1 calc R . .
C24 C 0.1893(3) 0.18820(18) 0.4442(2) 0.0432(9) Uani 1 1 d . . .
C25 C 0.2684(4) 0.1415(3) 0.6890(3) 0.0736(14) Uani 1 1 d . . .
H25A H 0.3193 0.1088 0.6865 0.110 Uiso 1 1 calc R . .
H25B H 0.2138 0.1200 0.7036 0.110 Uiso 1 1 calc R . .
H25C H 0.3059 0.1741 0.7343 0.110 Uiso 1 1 calc R . .
C26 C 0.0024(4) 0.3100(3) 0.4934(4) 0.0926(18) Uani 1 1 d . . .
H26A H -0.0231 0.3271 0.4330 0.139 Uiso 1 1 calc R . .
H26B H 0.0333 0.3457 0.5355 0.139 Uiso 1 1 calc R . .
H26C H -0.0573 0.2908 0.5032 0.139 Uiso 1 1 calc R . .
C27 C 0.2123(4) 0.1693(2) 0.3651(3) 0.0610(12) Uani 1 1 d . . .
H27A H 0.2654 0.1342 0.3818 0.091 Uiso 1 1 calc R . .
H27B H 0.2399 0.2074 0.3451 0.091 Uiso 1 1 calc R . .
H27C H 0.1466 0.1542 0.3173 0.091 Uiso 1 1 calc R . .
C28 C 0.1688(4) -0.0285(3) 0.5035(3) 0.0689(14) Uani 1 1 d . . .
H28 H 0.1672 0.0053 0.4636 0.083 Uiso 1 1 calc R . .
C29 C 0.0727(4) -0.0636(4) 0.4869(4) 0.101(2) Uani 1 1 d . . .
H29 H 0.0090 -0.0533 0.4375 0.121 Uiso 1 1 calc R . .
C30 C 0.0749(5) -0.1124(3) 0.5441(5) 0.0917(19) Uani 1 1 d . . .
H30 H 0.0127 -0.1371 0.5345 0.110 Uiso 1 1 calc R . .
C31 C 0.1677(5) -0.1252(3) 0.6151(4) 0.0801(16) Uani 1 1 d . . .
H31 H 0.1700 -0.1581 0.6563 0.096 Uiso 1 1 calc R . .
C32 C 0.2594(4) -0.0893(2) 0.6267(3) 0.0595(12) Uani 1 1 d . . .
H32 H 0.3238 -0.0998 0.6753 0.071 Uiso 1 1 calc R . .
C33 C 0.5318(3) 0.18698(19) 0.6811(3) 0.0481(10) Uani 1 1 d . . .
H33 H 0.4864 0.1974 0.6219 0.058 Uiso 1 1 calc R . .
C34 C 0.5868(4) 0.2379(2) 0.7380(3) 0.0582(11) Uani 1 1 d . . .
H34 H 0.5794 0.2816 0.7171 0.070 Uiso 1 1 calc R . .
C35 C 0.6515(4) 0.2238(2) 0.8243(3) 0.0648(13) Uani 1 1 d . . .
H35 H 0.6886 0.2578 0.8637 0.078 Uiso 1 1 calc R . .
C36 C 0.6624(4) 0.1586(2) 0.8540(3) 0.0649(13) Uani 1 1 d . . .
H36 H 0.7065 0.1477 0.9134 0.078 Uiso 1 1 calc R . .
C37 C 0.6055(3) 0.1100(2) 0.7925(3) 0.0499(10) Uani 1 1 d . . .
H37 H 0.6129 0.0659 0.8117 0.060 Uiso 1 1 calc R . .
C38 C -0.1658(9) -0.0033(5) -0.0342(5) 0.188(5) Uani 1 1 d . . .
H38A H -0.1616 0.0416 -0.0532 0.281 Uiso 1 1 calc R . .
H38B H -0.2386 -0.0197 -0.0651 0.281 Uiso 1 1 calc R . .
H38C H -0.1166 -0.0312 -0.0481 0.281 Uiso 1 1 calc R . .
C39 C -0.1363(6) -0.0043(4) 0.0637(5) 0.112(2) Uani 1 1 d . . .
C40 C -0.0998(7) 0.0517(4) 0.1119(6) 0.128(3) Uani 1 1 d . . .
H40 H -0.0942 0.0904 0.0824 0.154 Uiso 1 1 calc R . .
C41 C -0.0713(8) 0.0536(5) 0.2017(7) 0.151(3) Uani 1 1 d . . .
H41 H -0.0541 0.0942 0.2319 0.181 Uiso 1 1 calc R . .
C42 C -0.0676(8) 0.0011(7) 0.2446(7) 0.158(4) Uani 1 1 d . . .
H42 H -0.0461 0.0041 0.3067 0.189 Uiso 1 1 calc R . .
C43 C -0.0942(9) -0.0619(6) 0.2045(9) 0.176(6) Uani 1 1 d . . .
H43 H -0.0864 -0.1008 0.2378 0.211 Uiso 1 1 calc R . .
C44 C -0.1348(6) -0.0619(4) 0.1068(7) 0.130(3) Uani 1 1 d . . .
H44 H -0.1596 -0.1012 0.0744 0.155 Uiso 1 1 calc R . .

loop_
_atom_site_aniso_label
_atom_site_aniso_U_11
_atom_site_aniso_U_22
_atom_site_aniso_U_33
_atom_site_aniso_U_23
_atom_site_aniso_U_13
_atom_site_aniso_U_12
Nd1 0.03410(13) 0.03137(13) 0.02824(12) 0.00099(8) 0.01225(9) 0.00134(9)
N1 0.042(2) 0.050(2) 0.0426(19) -0.0044(15) 0.0216(17) -0.0040(15)
N2 0.0450(19) 0.044(2) 0.0427(19) -0.0058(15) 0.0202(16) 0.0013(15)
O1 0.0389(14) 0.0338(13) 0.0345(13) -0.0060(10) 0.0156(11) -0.0079(11)
O2 0.0507(16) 0.0415(15) 0.0344(14) 0.0088(11) 0.0165(12) 0.0059(12)
O3 0.0415(15) 0.0425(15) 0.0517(16) 0.0041(12) 0.0164(13) 0.0082(12)
C1 0.035(2) 0.035(2) 0.0355(19) -0.0085(16) 0.0195(16) -0.0054(16)
C2 0.040(2) 0.049(2) 0.040(2) -0.0031(19) 0.0170(18) 0.0001(19)
C3 0.044(2) 0.074(3) 0.037(2) -0.011(2) 0.0103(19) -0.015(2)
C4 0.074(3) 0.062(3) 0.050(3) -0.020(2) 0.031(2) -0.030(2)
C5 0.077(3) 0.039(2) 0.050(3) -0.0063(19) 0.033(2) -0.014(2)
C6 0.043(2) 0.041(2) 0.036(2) -0.0083(17) 0.0194(18) -0.0066(18)
C7 0.053(3) 0.063(3) 0.056(3) 0.006(2) 0.014(2) 0.009(2)
C8 0.123(5) 0.101(5) 0.075(4) -0.030(3) 0.027(4) -0.071(4)
C9 0.069(3) 0.045(2) 0.053(3) 0.007(2) 0.018(2) 0.001(2)
C10 0.043(2) 0.033(2) 0.036(2) 0.0025(16) 0.0112(17) 0.0021(17)
C11 0.045(2) 0.039(2) 0.037(2) -0.0002(17) 0.0124(18) 0.0001(18)
C12 0.060(3) 0.036(2) 0.045(2) 0.0091(18) 0.014(2) 0.0096(19)
C13 0.070(3) 0.044(2) 0.049(2) 0.008(2) 0.030(2) 0.005(2)
C14 0.075(3) 0.056(3) 0.051(2) 0.006(2) 0.038(2) 0.009(2)
C15 0.055(3) 0.043(2) 0.041(2) 0.0068(18) 0.0198(19) 0.0092(19)
C16 0.059(3) 0.060(3) 0.051(2) 0.007(2) 0.024(2) 0.015(2)
C17 0.123(5) 0.064(3) 0.061(3) 0.024(2) 0.047(3) 0.017(3)
C18 0.077(3) 0.075(3) 0.055(3) 0.011(2) 0.035(3) 0.033(3)
C19 0.036(2) 0.032(2) 0.046(2) 0.0028(17) 0.0120(18) 0.0015(17)
C20 0.041(2) 0.049(2) 0.049(2) 0.0051(19) 0.0197(19) 0.0011(19)
C21 0.045(2) 0.056(3) 0.054(3) -0.004(2) 0.026(2) 0.000(2)
C22 0.054(3) 0.045(2) 0.073(3) 0.002(2) 0.029(2) 0.009(2)
C23 0.049(3) 0.047(2) 0.053(2) 0.013(2) 0.013(2) 0.009(2)
C24 0.043(2) 0.041(2) 0.042(2) -0.0008(18) 0.0132(18) -0.0008(18)
C25 0.062(3) 0.102(4) 0.058(3) 0.025(3) 0.025(2) 0.025(3)
C26 0.084(4) 0.083(4) 0.123(5) 0.018(4) 0.054(4) 0.045(3)
C27 0.059(3) 0.074(3) 0.045(2) -0.001(2) 0.017(2) 0.011(2)
C28 0.055(3) 0.100(4) 0.054(3) 0.008(3) 0.023(2) -0.016(3)
C29 0.053(3) 0.169(7) 0.068(4) -0.007(4) 0.010(3) -0.034(4)
C30 0.074(4) 0.101(5) 0.111(5) -0.032(4) 0.048(4) -0.041(4)
C31 0.081(4) 0.059(3) 0.117(5) 0.003(3) 0.057(4) -0.017(3)
C32 0.053(3) 0.047(3) 0.082(3) 0.007(2) 0.031(2) 0.000(2)
C33 0.054(3) 0.047(3) 0.046(2) -0.0011(19) 0.023(2) 0.000(2)
C34 0.068(3) 0.040(2) 0.066(3) -0.009(2) 0.026(2) -0.002(2)
C35 0.075(3) 0.052(3) 0.065(3) -0.019(2) 0.027(3) -0.008(2)
C36 0.074(3) 0.067(3) 0.043(2) -0.019(2) 0.011(2) -0.003(3)
C37 0.050(3) 0.048(2) 0.046(2) -0.0056(19) 0.012(2) 0.000(2)
C38 0.252(13) 0.149(7) 0.097(6) -0.005(6) 0.004(7) 0.007(8)
C39 0.116(6) 0.078(4) 0.109(5) 0.011(4) 0.012(4) -0.009(4)
C40 0.175(8) 0.079(5) 0.101(5) 0.008(4) 0.027(5) -0.016(5)
C41 0.160(8) 0.146(8) 0.147(9) 0.049(7) 0.061(7) 0.039(7)
C42 0.142(8) 0.205(11) 0.135(8) 0.054(9) 0.063(7) 0.083(9)
C43 0.166(9) 0.179(11) 0.249(14) 0.116(11) 0.152(10) 0.084(9)
C44 0.109(6) 0.084(5) 0.215(10) 0.028(6) 0.085(6) 0.000(4)

loop_
_atom_type_symbol
_atom_type_description
_atom_type_scat_dispersion_real
_atom_type_scat_dispersion_imag
_atom_type_scat_source
C C 0.0033 0.0016 'International Tables Vol C Tables 4.2.6.8 and 6.1.1.4'
H H 0.0000 0.0000 'International Tables Vol C Tables 4.2.6.8 and 6.1.1.4'
O O 0.0106 0.0060 'International Tables Vol C Tables 4.2.6.8 and 6.1.1.4'
N N 0.0061 0.0033 'International Tables Vol C Tables 4.2.6.8 and 6.1.1.4'
Nd Nd -0.1943 3.0179 'International Tables Vol C Tables 4.2.6.8 and 6.1.1.4'

loop_
_geom_angle_atom_site_label_1
_geom_angle_atom_site_label_2
_geom_angle_atom_site_label_3
_geom_angle
_geom_angle_site_symmetry_1
_geom_angle_site_symmetry_3
_geom_angle_publ_flag
O2 Nd1 O3 133.81(9) . . ?
O2 Nd1 O1 109.55(9) . 3_656 ?
O3 Nd1 O1 109.17(9) . 3_656 ?
O2 Nd1 O1 111.09(9) . . ?
O3 Nd1 O1 106.78(9) . . ?
O1 Nd1 O1 66.51(9) 3_656 . ?
O2 Nd1 N1 80.75(10) . . ?
O3 Nd1 N1 80.52(10) . . ?
O1 Nd1 N1 146.82(8) 3_656 . ?
O1 Nd1 N1 80.33(9) . . ?
O2 Nd1 N2 79.65(9) . . ?
O3 Nd1 N2 80.35(9) . . ?
O1 Nd1 N2 83.96(8) 3_656 . ?
O1 Nd1 N2 150.41(9) . . ?
N1 Nd1 N2 129.22(9) . . ?
O2 Nd1 Nd1 114.53(7) . 3_656 ?
O3 Nd1 Nd1 111.65(7) . 3_656 ?
O1 Nd1 Nd1 33.27(5) 3_656 3_656 ?
O1 Nd1 Nd1 33.23(5) . 3_656 ?
N1 Nd1 Nd1 113.56(7) . 3_656 ?
N2 Nd1 Nd1 117.22(7) . 3_656 ?
C28 N1 C32 116.2(4) . . ?
C28 N1 Nd1 120.4(3) . . ?
C32 N1 Nd1 123.4(3) . . ?
C37 N2 C33 117.2(3) . . ?
C37 N2 Nd1 121.7(3) . . ?
C33 N2 Nd1 121.0(2) . . ?
C1 O1 Nd1 119.37(19) . 3_656 ?
C1 O1 Nd1 126.54(19) . . ?
Nd1 O1 Nd1 113.49(9) 3_656 . ?
C10 O2 Nd1 169.9(2) . . ?
C19 O3 Nd1 164.9(2) . . ?
O1 C1 C6 119.7(3) . . ?
O1 C1 C2 119.9(3) . . ?
C6 C1 C2 120.3(3) . . ?
C3 C2 C1 118.6(4) . . ?
C3 C2 C7 121.2(4) . . ?
C1 C2 C7 120.2(3) . . ?
C4 C3 C2 122.2(4) . . ?
C5 C4 C3 117.8(4) . . ?
C5 C4 C8 120.8(4) . . ?
C3 C4 C8 121.3(4) . . ?
C4 C5 C6 122.3(4) . . ?
C5 C6 C1 118.8(3) . . ?
C5 C6 C9 121.7(4) . . ?
C1 C6 C9 119.5(3) . . ?
O2 C10 C15 120.5(3) . . ?
O2 C10 C11 120.6(3) . . ?
C15 C10 C11 118.9(3) . . ?
C12 C11 C10 118.8(4) . . ?
C12 C11 C16 119.0(3) . . ?
C10 C11 C16 122.2(3) . . ?
C13 C12 C11 123.1(4) . . ?
C12 C13 C14 116.9(4) . . ?
C12 C13 C17 121.2(4) . . ?
C14 C13 C17 121.9(4) . . ?
C13 C14 C15 122.9(4) . . ?
C14 C15 C10 119.5(4) . . ?
C14 C15 C18 120.1(4) . . ?
C10 C15 C18 120.4(3) . . ?
O3 C19 C24 121.1(3) . . ?
O3 C19 C20 121.0(3) . . ?
C24 C19 C20 117.9(3) . . ?
C21 C20 C19 119.8(4) . . ?
C21 C20 C25 119.8(4) . . ?
C19 C20 C25 120.3(4) . . ?
C22 C21 C20 123.0(4) . . ?
C21 C22 C23 116.8(4) . . ?
C21 C22 C26 122.4(4) . . ?
C23 C22 C26 120.8(4) . . ?
C22 C23 C24 123.2(4) . . ?
C23 C24 C19 119.3(4) . . ?
C23 C24 C27 120.2(4) . . ?
C19 C24 C27 120.4(4) . . ?
N1 C28 C29 123.8(5) . . ?
C30 C29 C28 118.2(5) . . ?
C31 C30 C29 119.2(5) . . ?
C30 C31 C32 119.5(5) . . ?
N1 C32 C31 123.1(5) . . ?
N2 C33 C34 122.9(4) . . ?
C35 C34 C33 119.3(4) . . ?
C34 C35 C36 119.7(4) . . ?
C35 C36 C37 117.7(4) . . ?
N2 C37 C36 123.3(4) . . ?
C40 C39 C44 119.3(8) . . ?
C40 C39 C38 119.6(8) . . ?
C44 C39 C38 120.8(8) . . ?
C39 C40 C41 122.1(8) . . ?
C42 C41 C40 120.5(11) . . ?
C41 C42 C43 123.7(12) . . ?
C42 C43 C44 114.9(9) . . ?
C39 C44 C43 119.1(9) . . ?

loop_
_geom_bond_atom_site_label_1
_geom_bond_atom_site_label_2
_geom_bond_distance
_geom_bond_site_symmetry_2
_geom_bond_publ_flag
Nd1 O2 2.211(2) . ?
Nd1 O3 2.220(2) . ?
Nd1 O1 2.421(2) 3_656 ?
Nd1 O1 2.424(2) . ?
Nd1 N1 2.648(3) . ?
Nd1 N2 2.671(3) . ?
Nd1 Nd1 4.0516(4) 3_656 ?
N1 C28 1.304(5) . ?
N1 C32 1.330(5) . ?
N2 C37 1.332(5) . ?
N2 C33 1.333(5) . ?
O1 C1 1.375(4) . ?
O1 Nd1 2.421(2) 3_656 ?
O2 C10 1.359(4) . ?
O3 C19 1.341(4) . ?
C1 C6 1.388(5) . ?
C1 C2 1.402(5) . ?
C2 C3 1.385(5) . ?
C2 C7 1.498(5) . ?
C3 C4 1.381(6) . ?
C4 C5 1.381(6) . ?
C4 C8 1.516(6) . ?
C5 C6 1.387(5) . ?
C6 C9 1.505(5) . ?
C10 C15 1.400(5) . ?
C10 C11 1.407(5) . ?
C11 C12 1.395(5) . ?
C11 C16 1.496(5) . ?
C12 C13 1.373(6) . ?
C13 C14 1.381(6) . ?
C13 C17 1.511(6) . ?
C14 C15 1.385(5) . ?
C15 C18 1.500(6) . ?
C19 C24 1.404(5) . ?
C19 C20 1.410(5) . ?
C20 C21 1.385(5) . ?
C20 C25 1.492(5) . ?
C21 C22 1.368(6) . ?
C22 C23 1.379(6) . ?
C22 C26 1.512(6) . ?
C23 C24 1.388(5) . ?
C24 C27 1.483(5) . ?
C28 C29 1.398(7) . ?
C29 C30 1.339(8) . ?
C30 C31 1.338(8) . ?
C31 C32 1.373(6) . ?
C33 C34 1.374(5) . ?
C34 C35 1.346(6) . ?
C35 C36 1.378(6) . ?
C36 C37 1.383(6) . ?
C38 C39 1.471(9) . ?
C39 C40 1.342(9) . ?
C39 C44 1.345(10) . ?
C40 C41 1.347(11) . ?
C41 C42 1.252(12) . ?
C42 C43 1.398(15) . ?
C43 C44 1.453(13) . ?
